data_4115280
loop_
_publ_author_name
'Damien Berthier'
'Thierry Buffeteau'
'Jean-Michel L\'eger'
'Reiko Oda'
'Ivan Huc'

_publ_section_title
;
 From Chiral Counterions to Twisted Membranes
;
_journal_name_full 'Journal of the American Chemical Society'
_journal_page_first 13486
_journal_page_last 13494
_journal_paper_doi 10.1021/ja027660j
_journal_volume 124
_journal_year 2002
_chemical_formula_sum 'C17 H37 Br N2 O3'
_chemical_formula_weight 397.40
_chemical_name_systematic
; 
 ? 
;
_space_group_IT_number 2
_symmetry_space_group_name_Hall '-P 1'
_symmetry_space_group_name_H-M 'P -1'
_atom_sites_solution_hydrogens geom
_atom_sites_solution_primary direct
_atom_sites_solution_secondary difmap
_audit_creation_method SHELXL-97
_cell_angle_alpha 74.423(10)
_cell_angle_beta 85.333(10)
_cell_angle_gamma 71.042(10)
_cell_formula_units_Z 2
_cell_length_a 8.2410(10)
_cell_length_b 9.3560(10)
_cell_length_c 14.2810(10)
_cell_measurement_temperature 296(2)
_cell_volume 1003.11(19)
_computing_structure_refinement 'SHELXL-97 (Sheldrick, 1997)'
_computing_structure_solution 'SHELXS-97 (Sheldrick, 1990)'
_diffrn_ambient_temperature 296(2)
_diffrn_measured_fraction_theta_full 0.957
_diffrn_measured_fraction_theta_max 0.957
_diffrn_radiation_monochromator graphite
_diffrn_radiation_source 'fine-focus sealed tube'
_diffrn_radiation_type CuK\a
_diffrn_radiation_wavelength 1.54180
_diffrn_reflns_av_R_equivalents 0.0000
_diffrn_reflns_av_sigmaI/netI 0.1393
_diffrn_reflns_limit_h_max 7
_diffrn_reflns_limit_h_min -7
_diffrn_reflns_limit_k_max 8
_diffrn_reflns_limit_k_min -8
_diffrn_reflns_limit_l_max 13
_diffrn_reflns_limit_l_min 0
_diffrn_reflns_number 1614
_diffrn_reflns_theta_full 45.65
_diffrn_reflns_theta_max 45.65
_diffrn_reflns_theta_min 5.17
_exptl_absorpt_coefficient_mu 2.852
_exptl_absorpt_correction_T_max 0.8475
_exptl_absorpt_correction_T_min 0.4816
_exptl_absorpt_correction_type 'empirical method psi scan'
_exptl_crystal_colour colorless
_exptl_crystal_density_diffrn 1.316
_exptl_crystal_F_000 404
_exptl_crystal_size_max 0.30
_exptl_crystal_size_mid 0.12
_exptl_crystal_size_min 0.06
_refine_diff_density_max 0.871
_refine_diff_density_min -0.425
_refine_diff_density_rms 0.097
_refine_ls_extinction_coef 0.0000(11)
_refine_ls_extinction_expression Fc^*^=kFc[1+0.001xFc^2^\l^3^/sin(2\q)]^-1/4^
_refine_ls_extinction_method SHELXL
_refine_ls_goodness_of_fit_ref 1.036
_refine_ls_hydrogen_treatment mixed
_refine_ls_matrix_type full
_refine_ls_number_parameters 200
_refine_ls_number_reflns 1614
_refine_ls_number_restraints 0
_refine_ls_restrained_S_all 1.036
_refine_ls_R_factor_all 0.2056
_refine_ls_R_factor_gt 0.1121
_refine_ls_shift/su_max 0.810
_refine_ls_shift/su_mean 0.005
_refine_ls_structure_factor_coef Fsqd
_refine_ls_weighting_details 'calc w=1/[\s^2^(Fo^2^)+(0.1885P)^2^+3.3813P] where P=(Fo^2^+2Fc^2^)/3'
_refine_ls_weighting_scheme calc
_refine_ls_wR_factor_gt 0.2584
_refine_ls_wR_factor_ref 0.3217
_reflns_number_gt 864
_reflns_number_total 1614
_reflns_threshold_expression >2sigma(I)
_cod_data_source_file ja027660j_s2_2.cif
_cod_data_source_block ih129a
_cod_original_cell_volume 1003.11(18)
_cod_database_code 4115280

loop_
_symmetry_equiv_pos_as_xyz
'x, y, z'
'-x, -y, -z'

loop_
_atom_site_label
_atom_site_type_symbol
_atom_site_fract_x
_atom_site_fract_y
_atom_site_fract_z
_atom_site_U_iso_or_equiv
_atom_site_adp_type
_atom_site_occupancy
_atom_site_symmetry_multiplicity
_atom_site_calc_flag
_atom_site_refinement_flags
C1 C 0.751(3) 0.545(2) 0.2002(16) 0.131(9) Uani 1 1 d .
H1A H 0.7443 0.4856 0.2634 0.157 Uiso 1 1 calc R
H1B H 0.6894 0.6506 0.1825 0.157 Uiso 1 1 calc R
C2 C 0.841(2) 0.4816(17) 0.1395(14) 0.080(5) Uani 1 1 d .
H2 H 0.8439 0.5441 0.0770 0.096 Uiso 1 1 calc R
C3 C 0.944(3) 0.313(2) 0.1596(18) 0.104(7) Uani 1 1 d .
O4 O 0.947(2) 0.2222(15) 0.2369(12) 0.128(6) Uani 1 1 d .
O5 O 1.0309(15) 0.2677(11) 0.0833(8) 0.090(4) Uani 1 1 d .
C6 C 1.129(2) 0.1077(17) 0.0942(13) 0.089(6) Uani 1 1 d .
H6A H 1.0556 0.0426 0.1178 0.107 Uiso 1 1 calc R
H6B H 1.2199 0.0774 0.1413 0.107 Uiso 1 1 calc R
C7 C 1.202(2) 0.0846(19) -0.0001(11) 0.098(6) Uani 1 1 d .
H7A H 1.2764 0.1488 -0.0226 0.117 Uiso 1 1 calc R
H7B H 1.1102 0.1188 -0.0473 0.117 Uiso 1 1 calc R
C8 C 1.307(2) -0.0892(16) 0.0059(11) 0.088(6) Uani 1 1 d .
H8A H 1.3981 -0.1234 0.0537 0.106 Uiso 1 1 calc R
H8B H 1.2324 -0.1530 0.0281 0.106 Uiso 1 1 calc R
C9 C 1.386(3) -0.1154(19) -0.0910(12) 0.102(7) Uani 1 1 d .
H9A H 1.4601 -0.0514 -0.1132 0.123 Uiso 1 1 calc R
H9B H 1.2945 -0.0812 -0.1387 0.123 Uiso 1 1 calc R
C10 C 1.489(2) -0.2866(16) -0.0851(11) 0.083(6) Uani 1 1 d .
H10A H 1.5812 -0.3203 -0.0380 0.099 Uiso 1 1 calc R
H10B H 1.4151 -0.3508 -0.0620 0.099 Uiso 1 1 calc R
C11 C 1.565(2) -0.3132(16) -0.1807(12) 0.084(6) Uani 1 1 d .
H11A H 1.6322 -0.2435 -0.2062 0.101 Uiso 1 1 calc R
H11B H 1.4724 -0.2868 -0.2265 0.101 Uiso 1 1 calc R
C12 C 1.679(3) -0.4815(17) -0.1732(12) 0.103(7) Uani 1 1 d .
H12A H 1.6096 -0.5505 -0.1511 0.124 Uiso 1 1 calc R
H12B H 1.7671 -0.5096 -0.1247 0.124 Uiso 1 1 calc R
C13 C 1.766(2) -0.5080(15) -0.2715(11) 0.075(5) Uani 1 1 d .
H13A H 1.6771 -0.4870 -0.3184 0.090 Uiso 1 1 calc R
H13B H 1.8274 -0.4330 -0.2960 0.090 Uiso 1 1 calc R
C14 C 1.888(2) -0.6689(17) -0.2643(11) 0.077(5) Uani 1 1 d .
H14A H 1.8300 -0.7443 -0.2336 0.092 Uiso 1 1 calc R
H14B H 1.9832 -0.6858 -0.2224 0.092 Uiso 1 1 calc R
C15 C 1.959(2) -0.6997(18) -0.3601(10) 0.083(5) Uani 1 1 d .
H15A H 1.8652 -0.6881 -0.4012 0.100 Uiso 1 1 calc R
H15B H 2.0141 -0.6224 -0.3923 0.100 Uiso 1 1 calc R
C16 C 2.086(2) -0.8601(16) -0.3486(10) 0.088(6) Uani 1 1 d .
H16A H 2.0436 -0.9323 -0.2989 0.106 Uiso 1 1 calc R
H16B H 2.1923 -0.8596 -0.3239 0.106 Uiso 1 1 calc R
N17 N 2.131(2) -0.9267(14) -0.4381(9) 0.083(5) Uani 1 1 d .
C18 C 2.177(2) -0.8062(19) -0.5199(13) 0.095(6) Uani 1 1 d .
H18A H 2.2755 -0.7862 -0.5012 0.142 Uiso 1 1 calc R
H18B H 2.0823 -0.7110 -0.5334 0.142 Uiso 1 1 calc R
H18C H 2.2037 -0.8448 -0.5770 0.142 Uiso 1 1 calc R
C19 C 2.295(2) -1.0672(18) -0.4155(12) 0.084(6) Uani 1 1 d .
H19A H 2.3871 -1.0335 -0.4020 0.127 Uiso 1 1 calc R
H19B H 2.3245 -1.1112 -0.4704 0.127 Uiso 1 1 calc R
H19C H 2.2769 -1.1448 -0.3599 0.127 Uiso 1 1 calc R
C20 C 1.980(2) -0.9654(18) -0.4600(11) 0.072(5) Uani 1 1 d .
H20A H 1.9515 -1.0376 -0.4036 0.086 Uiso 1 1 calc R
H20B H 1.8819 -0.8713 -0.4760 0.086 Uiso 1 1 calc R
Br21 Br 2.5416(3) -0.8136(3) -0.35259(17) 0.1239(16) Uani 1 1 d .
O22 O 2.320(3) -0.430(2) -0.4402(12) 0.174(9) Uani 0.85 1 d P

loop_
_atom_site_aniso_label
_atom_site_aniso_U_11
_atom_site_aniso_U_22
_atom_site_aniso_U_33
_atom_site_aniso_U_23
_atom_site_aniso_U_13
_atom_site_aniso_U_12
C1 0.16(2) 0.099(15) 0.131(18) -0.066(15) 0.045(16) -0.021(14)
C2 0.106(14) 0.047(11) 0.110(14) -0.033(10) 0.013(12) -0.049(10)
C3 0.150(19) 0.077(16) 0.096(17) -0.028(14) 0.059(15) -0.056(13)
O4 0.207(16) 0.063(8) 0.102(11) -0.018(8) 0.053(11) -0.042(9)
O5 0.131(10) 0.051(7) 0.074(8) -0.010(6) 0.016(7) -0.019(7)
C6 0.114(15) 0.060(12) 0.103(15) -0.031(10) 0.028(12) -0.039(11)
C7 0.140(17) 0.091(14) 0.062(11) -0.021(10) 0.017(12) -0.039(12)
C8 0.133(16) 0.051(10) 0.075(12) -0.020(8) -0.003(11) -0.019(10)
C9 0.141(17) 0.091(14) 0.070(12) -0.032(10) 0.019(11) -0.026(12)
C10 0.103(14) 0.068(11) 0.065(11) -0.018(9) 0.021(10) -0.016(10)
C11 0.118(14) 0.056(10) 0.085(13) -0.025(9) -0.018(11) -0.025(10)
C12 0.169(19) 0.062(11) 0.083(13) -0.026(10) 0.024(13) -0.042(11)
C13 0.110(13) 0.052(10) 0.073(12) -0.020(8) 0.002(10) -0.034(10)
C14 0.111(14) 0.071(12) 0.076(12) -0.025(9) 0.017(10) -0.064(11)
C15 0.122(15) 0.081(12) 0.043(10) -0.016(9) 0.014(10) -0.033(11)
C16 0.166(17) 0.048(10) 0.060(11) -0.023(8) 0.017(11) -0.044(10)
N17 0.150(15) 0.051(8) 0.044(9) -0.004(7) 0.010(9) -0.033(9)
C18 0.130(16) 0.079(13) 0.086(14) -0.036(11) 0.005(12) -0.036(11)
C19 0.080(13) 0.069(11) 0.098(13) -0.027(9) 0.006(10) -0.013(10)
C20 0.101(14) 0.077(11) 0.049(11) -0.014(8) 0.001(10) -0.046(10)
Br21 0.138(2) 0.141(2) 0.129(2) -0.0853(17) 0.0315(15) -0.0580(15)
O22 0.22(2) 0.141(15) 0.120(14) -0.012(12) -0.008(14) -0.022(14)

loop_
_atom_type_symbol
_atom_type_description
_atom_type_scat_dispersion_real
_atom_type_scat_dispersion_imag
_atom_type_scat_source
C C 0.0181 0.0091 'International Tables Vol C Tables 4.2.6.8 and 6.1.1.4'
H H 0.0000 0.0000 'International Tables Vol C Tables 4.2.6.8 and 6.1.1.4'
N N 0.0311 0.0180 'International Tables Vol C Tables 4.2.6.8 and 6.1.1.4'
O O 0.0492 0.0322 'International Tables Vol C Tables 4.2.6.8 and 6.1.1.4'
Br Br -0.6763 1.2805 'International Tables Vol C Tables 4.2.6.8 and 6.1.1.4'

loop_
_geom_angle_atom_site_label_1
_geom_angle_atom_site_label_2
_geom_angle_atom_site_label_3
_geom_angle
_geom_angle_site_symmetry_1
C1 C2 C3 125(2) .
O4 C3 O5 121.8(17) .
O4 C3 C2 123.1(17) .
O5 C3 C2 115(2) .
C3 O5 C6 119.4(13) .
O5 C6 C7 109.6(14) .
C6 C7 C8 112.4(14) .
C9 C8 C7 113.2(13) .
C8 C9 C10 113.2(13) .
C11 C10 C9 113.3(12) .
C10 C11 C12 113.2(13) .
C11 C12 C13 113.5(13) .
C14 C13 C12 114.5(12) .
C13 C14 C15 114.7(13) .
C16 C15 C14 112.6(12) .
C15 C16 N17 118.5(12) .
C20 N17 C18 113.6(13) .
C20 N17 C19 114.1(13) .
C18 N17 C19 105.3(14) .
C20 N17 C16 107.4(14) .
C18 N17 C16 108.1(12) .
C19 N17 C16 108.2(12) .
C20 C20 N17 108.8(19) 2_934

loop_
_geom_bond_atom_site_label_1
_geom_bond_atom_site_label_2
_geom_bond_distance
_geom_bond_site_symmetry_2
C1 C2 1.24(2) .
C2 C3 1.49(2) .
C3 O4 1.193(19) .
C3 O5 1.34(2) .
O5 C6 1.423(17) .
C6 C7 1.47(2) .
C7 C8 1.56(2) .
C8 C9 1.53(2) .
C9 C10 1.53(2) .
C10 C11 1.50(2) .
C11 C12 1.528(19) .
C12 C13 1.57(2) .
C13 C14 1.497(19) .
C14 C15 1.506(19) .
C15 C16 1.50(2) .
C16 N17 1.536(18) .
N17 C20 1.48(2) .
N17 C18 1.51(2) .
N17 C19 1.535(19) .
C20 C20 1.43(3) 2_934

loop_
_geom_torsion_atom_site_label_1
_geom_torsion_atom_site_label_2
_geom_torsion_atom_site_label_3
_geom_torsion_atom_site_label_4
_geom_torsion
_geom_torsion_site_symmetry_4
C1 C2 C3 O4 1(3) .
C1 C2 C3 O5 179(2) .
O4 C3 O5 C6 0(3) .
C2 C3 O5 C6 -177.8(16) .
C3 O5 C6 C7 176.2(18) .
O5 C6 C7 C8 -178.5(15) .
C6 C7 C8 C9 -179.6(18) .
C7 C8 C9 C10 179.9(17) .
C8 C9 C10 C11 179.2(18) .
C9 C10 C11 C12 175.8(17) .
C10 C11 C12 C13 -176.9(16) .
C11 C12 C13 C14 175.7(15) .
C12 C13 C14 C15 174.2(16) .
C13 C14 C15 C16 177.6(15) .
C14 C15 C16 N17 162.7(16) .
C15 C16 N17 C20 -71.9(19) .
C15 C16 N17 C18 51(2) .
C15 C16 N17 C19 164.5(16) .
C18 N17 C20 C20 63(2) 2_934
C19 N17 C20 C20 -57(2) 2_934
C16 N17 C20 C20 -177.2(15) 2_934
